data_7106617
loop_
_publ_author_name
'Deana M. Jaber'
'Ryan N. Burgin'
'Matthew Hepler'
'Peter Zavalij'
'Zavalij, Peter'
'Michael P. Doyle'

_publ_section_title
;
 Control of Selectivity in the Generation and Reactions of Oxonium Ylides
;
_journal_name_full 'Chem. Commun.'
_journal_page_first 7623
_journal_paper_doi 10.1039/c1cc12443a
_journal_volume 47
_journal_year 2011
_chemical_formula_moiety 'C16 H16 O5'
_chemical_formula_sum 'C16 H16 O5'
_chemical_formula_weight 288.29
_chemical_name_common 'Diazo Decomp-Major product'
_chemical_name_systematic
;
Diazo Decomp-Major product
;
_space_group_IT_number 2
_symmetry_cell_setting triclinic
_symmetry_space_group_name_Hall '-P 1'
_symmetry_space_group_name_H-M 'P -1'
_atom_sites_solution_hydrogens difmap
_atom_sites_solution_primary direct
_atom_sites_solution_secondary difmap
_audit_creation_method 'SHELXL-97 & ZCIF'
_cell_angle_alpha 89.6028(14)
_cell_angle_beta 67.7337(13)
_cell_angle_gamma 80.3302(14)
_cell_formula_units_Z 4
_cell_length_a 10.3115(11)
_cell_length_b 11.0094(12)
_cell_length_c 13.2743(14)
_cell_measurement_reflns_used 8296
_cell_measurement_temperature 120(2)
_cell_measurement_theta_max 28.3
_cell_measurement_theta_min 2.2
_cell_volume 1372.1(3)
_computing_cell_refinement Apex2
_computing_data_collection 'Apex2 (Bruker, 2005)'
_computing_data_reduction Apex2
_computing_molecular_graphics 'XSHEL (Bruker, 2004)'
_computing_publication_material SHELXL-97
_computing_structure_refinement 'SHELXL-97 (Sheldrick, 1997)'
_computing_structure_solution 'SHELXS-97 (Sheldrick, 1990)'
_diffrn_ambient_temperature 120(2)
_diffrn_detector 'CCD area detector'
_diffrn_detector_area_resol_mean 16.667
_diffrn_detector_type 'Bruker Smart Apex II'
_diffrn_measured_fraction_theta_full 0.997
_diffrn_measured_fraction_theta_max 0.997
_diffrn_measurement_details 610,610,610
_diffrn_measurement_device_type 'three-circle diffractometer'
_diffrn_measurement_method '\w scans'
_diffrn_measurement_specimen_support 'MiTeGen loop'
_diffrn_orient_matrix_type standard
_diffrn_orient_matrix_UB_11 0.1060969
_diffrn_orient_matrix_UB_12 -0.0236176
_diffrn_orient_matrix_UB_13 -0.0339294
_diffrn_orient_matrix_UB_21 0.0012428
_diffrn_orient_matrix_UB_22 -0.0279975
_diffrn_orient_matrix_UB_23 0.0715073
_diffrn_orient_matrix_UB_31 -0.0092487
_diffrn_orient_matrix_UB_32 -0.0847421
_diffrn_orient_matrix_UB_33 -0.0196926
_diffrn_radiation_monochromator graphite
_diffrn_radiation_source 'fine-focus sealed tube'
_diffrn_radiation_type MoK\a
_diffrn_radiation_wavelength 0.71073
_diffrn_reflns_av_R_equivalents 0.0000
_diffrn_reflns_av_sigmaI/netI 0.0254
_diffrn_reflns_limit_h_max 13
_diffrn_reflns_limit_h_min -12
_diffrn_reflns_limit_k_max 14
_diffrn_reflns_limit_k_min -14
_diffrn_reflns_limit_l_max 17
_diffrn_reflns_limit_l_min 0
_diffrn_reflns_number 6300
_diffrn_reflns_theta_full 27.50
_diffrn_reflns_theta_max 27.50
_diffrn_reflns_theta_min 1.88
_diffrn_source_current 30.00
_diffrn_source_voltage 50.00
_diffrn_standards_decay_% 0
_exptl_absorpt_coefficient_mu 0.104
_exptl_absorpt_correction_T_max 0.995
_exptl_absorpt_correction_T_min 0.945
_exptl_absorpt_correction_type multi-scan
_exptl_absorpt_process_details 'SADABS (Sheldrick, 1996)'
_exptl_crystal_colour colourless
_exptl_crystal_density_diffrn 1.396
_exptl_crystal_density_method 'not measured'
_exptl_crystal_description needle
_exptl_crystal_F_000 608
_exptl_crystal_id 'Doyle/DeanaJaber Diazo Decomp-Major product @ 120K'
_exptl_crystal_size_max 0.53
_exptl_crystal_size_mid 0.095
_exptl_crystal_size_min 0.05
_refine_diff_density_max 0.354
_refine_diff_density_min -0.227
_refine_diff_density_rms 0.043
_refine_ls_extinction_method none
_refine_ls_goodness_of_fit_ref 1.000
_refine_ls_hydrogen_treatment refall
_refine_ls_matrix_type full
_refine_ls_number_parameters 498
_refine_ls_number_reflns 6300
_refine_ls_number_restraints 0
_refine_ls_restrained_S_all 1.000
_refine_ls_R_factor_all 0.0454
_refine_ls_R_factor_gt 0.0359
_refine_ls_shift/su_max 0.000
_refine_ls_shift/su_mean 0.000
_refine_ls_structure_factor_coef Fsqd
_refine_ls_weighting_details 'w=1/[\s^2^(Fo^2^)+(0.02P)^2^+0.562P], P=(max(Fo^2^,0)+2Fc^2^)/3'
_refine_ls_weighting_scheme calc
_refine_ls_wR_factor_gt 0.0748
_refine_ls_wR_factor_ref 0.0779
_reflns_number_gt 5367
_reflns_number_total 6300
_reflns_threshold_expression >2sigma(I)
_cod_data_source_file c1cc12443a.txt
_cod_data_source_block 1906
_cod_original_sg_symbol_H-M P-1
_cod_database_code 7106617
_diffrn_measurement_frame_width-ccd -0.3
_diffrn_measurement_total_frames-ccd 1830
_diffrn_measurement_frame_time-ccd 60
_diffrn_measurement_total_time-ccd 33.5
_diffrn_detector_distance-ccd 5.0000
_diffrn_measurement_frame_size-ccd 1024

loop_
_symmetry_equiv_pos_as_xyz
'x, y, z'
'-x, -y, -z'

loop_
_atom_site_label
_atom_site_type_symbol
_atom_site_fract_x
_atom_site_fract_y
_atom_site_fract_z
_atom_site_U_iso_or_equiv
_atom_site_adp_type
_atom_site_occupancy
_atom_site_symmetry_multiplicity
_atom_site_calc_flag
_atom_site_refinement_flags
_atom_site_disorder_assembly
_atom_site_disorder_group
C1A C 0.22635(16) 0.32619(14) 0.25043(12) 0.0206(3) Uani 1 1 d . . .
H1A H 0.2612(19) 0.2561(17) 0.2840(15) 0.026(5) Uiso 1 1 d . . .
C2A C 0.10385(16) 0.32845(15) 0.22948(13) 0.0231(3) Uani 1 1 d . . .
H2A H 0.0540(19) 0.2605(16) 0.2497(15) 0.027(5) Uiso 1 1 d . . .
C3A C 0.05685(16) 0.42586(16) 0.17739(13) 0.0248(3) Uani 1 1 d . . .
H3A H -0.027(2) 0.4264(17) 0.1620(15) 0.030(5) Uiso 1 1 d . . .
C4A C 0.13135(17) 0.52299(15) 0.14907(13) 0.0256(3) Uani 1 1 d . . .
H4A H 0.100(2) 0.5921(18) 0.1124(16) 0.032(5) Uiso 1 1 d . . .
C5A C 0.25254(16) 0.52239(14) 0.17139(13) 0.0212(3) Uani 1 1 d . . .
H5A H 0.3014(18) 0.5917(16) 0.1536(14) 0.024(4) Uiso 1 1 d . . .
C6A C 0.30221(15) 0.42319(13) 0.22102(12) 0.0176(3) Uani 1 1 d . . .
C7A C 0.44285(15) 0.41846(13) 0.23378(12) 0.0171(3) Uani 1 1 d . . .
H7A H 0.4636(16) 0.5008(15) 0.2304(13) 0.014(4) Uiso 1 1 d . . .
C8A C 0.55910(16) 0.33459(15) 0.13711(13) 0.0213(3) Uani 1 1 d . . .
H8A H 0.5252(18) 0.2558(16) 0.1366(15) 0.025(3) Uiso 1 1 d . . .
H8B H 0.5689(18) 0.3734(16) 0.0710(15) 0.025(3) Uiso 1 1 d . . .
C9A C 0.70306(16) 0.30808(15) 0.14566(12) 0.0218(3) Uani 1 1 d . . .
O9A O 0.79052(12) 0.37467(12) 0.10687(10) 0.0323(3) Uani 1 1 d . . .
C10A C 0.73173(17) 0.19566(15) 0.20587(14) 0.0235(3) Uani 1 1 d . . .
H10A H 0.8335(19) 0.1817(16) 0.1959(14) 0.025(3) Uiso 1 1 d . . .
H10B H 0.7126(18) 0.1247(17) 0.1729(15) 0.025(3) Uiso 1 1 d . . .
C11A C 0.63514(16) 0.21148(14) 0.32752(13) 0.0221(3) Uani 1 1 d . . .
H11A H 0.6451(18) 0.1326(16) 0.3624(15) 0.025(4) Uiso 1 1 d . . .
O11A O 0.48554(10) 0.24223(9) 0.34222(9) 0.0196(2) Uani 1 1 d . . .
C12A C 0.65908(17) 0.31795(15) 0.38644(14) 0.0235(3) Uani 1 1 d . . .
H12A H 0.625(2) 0.3082(17) 0.4661(16) 0.032(4) Uiso 1 1 d . . .
H12B H 0.757(2) 0.3350(17) 0.3586(15) 0.032(4) Uiso 1 1 d . . .
C13A C 0.55991(16) 0.42593(14) 0.37052(12) 0.0190(3) Uani 1 1 d . . .
O13A O 0.56593(12) 0.53390(10) 0.37454(9) 0.0239(2) Uani 1 1 d . . .
C14A C 0.44513(15) 0.37263(12) 0.34424(12) 0.0172(3) Uani 1 1 d . . .
C15A C 0.30217(15) 0.41986(13) 0.43701(12) 0.0186(3) Uani 1 1 d . . .
O15A O 0.24458(12) 0.52596(10) 0.44725(9) 0.0255(2) Uani 1 1 d . . .
O16A O 0.25329(12) 0.33268(10) 0.50378(9) 0.0235(2) Uani 1 1 d . . .
C16A C 0.1223(2) 0.37689(18) 0.59645(16) 0.0351(4) Uani 1 1 d . . .
H16A H 0.136(2) 0.440(2) 0.6374(17) 0.040(3) Uiso 1 1 d . . .
H16B H 0.099(2) 0.305(2) 0.6394(17) 0.040(3) Uiso 1 1 d . . .
H16C H 0.048(2) 0.4117(19) 0.5728(17) 0.040(3) Uiso 1 1 d . . .
C1B C 0.75571(16) 0.17931(14) 0.59334(13) 0.0189(3) Uani 1 1 d . . .
H1B H 0.7235(18) 0.2463(16) 0.6444(14) 0.021(4) Uiso 1 1 d . . .
C2B C 0.87838(16) 0.17725(14) 0.50000(13) 0.0221(3) Uani 1 1 d . . .
H2B H 0.9319(19) 0.2444(17) 0.4890(15) 0.029(5) Uiso 1 1 d . . .
C3B C 0.92517(16) 0.07956(15) 0.42193(13) 0.0227(3) Uani 1 1 d . . .
H3B H 1.0141(19) 0.0769(16) 0.3563(15) 0.025(5) Uiso 1 1 d . . .
C4B C 0.84949(17) -0.01639(15) 0.43792(13) 0.0236(3) Uani 1 1 d . . .
H4B H 0.8782(19) -0.0849(17) 0.3842(15) 0.027(5) Uiso 1 1 d . . .
C5B C 0.72800(16) -0.01621(14) 0.53176(12) 0.0200(3) Uani 1 1 d . . .
H5B H 0.6777(19) -0.0857(17) 0.5412(15) 0.029(5) Uiso 1 1 d . . .
C6B C 0.67989(15) 0.08222(13) 0.61008(12) 0.0169(3) Uani 1 1 d . . .
C7B C 0.54159(15) 0.08455(13) 0.70790(12) 0.0165(3) Uani 1 1 d . . .
H7B H 0.5236(17) 0.0018(15) 0.7187(13) 0.016(4) Uiso 1 1 d . . .
C8B C 0.41969(16) 0.16512(15) 0.68290(13) 0.0209(3) Uani 1 1 d . . .
H8C H 0.4046(19) 0.1212(17) 0.6253(15) 0.028(3) Uiso 1 1 d . . .
H8D H 0.4496(19) 0.2411(17) 0.6556(15) 0.028(3) Uiso 1 1 d . . .
C9B C 0.28052(16) 0.19378(15) 0.78089(13) 0.0221(3) Uani 1 1 d . . .
O9B O 0.19379(12) 0.12532(11) 0.80412(10) 0.0312(3) Uani 1 1 d . . .
C10B C 0.25798(17) 0.30945(15) 0.85096(14) 0.0236(3) Uani 1 1 d . . .
H10C H 0.2769(19) 0.3763(17) 0.8047(15) 0.025(3) Uiso 1 1 d . . .
H10D H 0.1607(19) 0.3261(16) 0.9036(15) 0.025(3) Uiso 1 1 d . . .
C11B C 0.35803(15) 0.29395(14) 0.91300(13) 0.0203(3) Uani 1 1 d . . .
H11B H 0.3524(18) 0.3729(16) 0.9486(14) 0.022(4) Uiso 1 1 d . . .
O11B O 0.50630(10) 0.26108(9) 0.83760(9) 0.0186(2) Uani 1 1 d . . .
C12B C 0.33458(17) 0.18785(14) 0.98812(13) 0.0213(3) Uani 1 1 d . . .
H12C H 0.2373(19) 0.1752(16) 1.0226(14) 0.023(3) Uiso 1 1 d . . .
H12D H 0.3718(18) 0.1969(16) 1.0446(15) 0.023(3) Uiso 1 1 d . . .
C13B C 0.42953(14) 0.07910(13) 0.91426(11) 0.0163(3) Uani 1 1 d . . .
O13B O 0.42212(11) -0.02891(9) 0.92336(9) 0.0203(2) Uani 1 1 d . . .
C14B C 0.54361(14) 0.13076(13) 0.81785(11) 0.0157(3) Uani 1 1 d . . .
C15B C 0.68689(14) 0.08060(13) 0.82595(11) 0.0162(3) Uani 1 1 d . . .
O15B O 0.74416(11) -0.02539(9) 0.80080(9) 0.0209(2) Uani 1 1 d . . .
O16B O 0.73513(11) 0.16505(9) 0.86709(9) 0.0210(2) Uani 1 1 d . . .
C16B C 0.86695(17) 0.11881(17) 0.88156(15) 0.0278(4) Uani 1 1 d . . .
H16D H 0.941(2) 0.0859(18) 0.8126(18) 0.040(3) Uiso 1 1 d . . .
H16E H 0.892(2) 0.1892(19) 0.9091(17) 0.040(3) Uiso 1 1 d . . .
H16F H 0.850(2) 0.0550(19) 0.9367(17) 0.040(3) Uiso 1 1 d . . .

loop_
_atom_site_aniso_label
_atom_site_aniso_U_11
_atom_site_aniso_U_22
_atom_site_aniso_U_33
_atom_site_aniso_U_23
_atom_site_aniso_U_13
_atom_site_aniso_U_12
C1A 0.0239(8) 0.0183(7) 0.0202(7) -0.0005(6) -0.0089(6) -0.0041(6)
C2A 0.0197(7) 0.0237(8) 0.0242(8) -0.0041(6) -0.0053(6) -0.0064(6)
C3A 0.0168(7) 0.0329(9) 0.0227(8) -0.0054(7) -0.0075(6) 0.0007(6)
C4A 0.0249(8) 0.0273(8) 0.0234(8) 0.0021(7) -0.0101(6) 0.0008(6)
C5A 0.0231(7) 0.0189(7) 0.0210(7) 0.0027(6) -0.0076(6) -0.0038(6)
C6A 0.0185(7) 0.0184(7) 0.0154(7) -0.0026(5) -0.0067(6) -0.0015(5)
C7A 0.0205(7) 0.0153(7) 0.0173(7) 0.0012(5) -0.0082(6) -0.0056(5)
C8A 0.0210(7) 0.0256(8) 0.0187(7) -0.0018(6) -0.0088(6) -0.0046(6)
C9A 0.0207(7) 0.0264(8) 0.0169(7) -0.0056(6) -0.0054(6) -0.0046(6)
O9A 0.0274(6) 0.0427(7) 0.0315(6) 0.0075(5) -0.0123(5) -0.0162(5)
C10A 0.0195(7) 0.0223(8) 0.0283(8) -0.0043(7) -0.0098(6) -0.0010(6)
C11A 0.0223(7) 0.0178(7) 0.0276(8) 0.0027(6) -0.0118(6) -0.0018(6)
O11A 0.0200(5) 0.0128(5) 0.0254(5) 0.0010(4) -0.0082(4) -0.0020(4)
C12A 0.0254(8) 0.0243(8) 0.0245(8) 0.0010(6) -0.0138(7) -0.0037(6)
C13A 0.0240(7) 0.0204(7) 0.0142(7) 0.0007(5) -0.0084(6) -0.0057(6)
O13A 0.0332(6) 0.0186(5) 0.0244(6) 0.0005(4) -0.0141(5) -0.0091(4)
C14A 0.0222(7) 0.0111(6) 0.0195(7) 0.0008(5) -0.0090(6) -0.0037(5)
C15A 0.0233(7) 0.0173(7) 0.0168(7) -0.0006(5) -0.0091(6) -0.0047(6)
O15A 0.0306(6) 0.0167(5) 0.0252(6) -0.0008(4) -0.0080(5) -0.0001(4)
O16A 0.0263(6) 0.0178(5) 0.0201(5) 0.0006(4) -0.0018(4) -0.0039(4)
C16A 0.0352(10) 0.0267(9) 0.0283(9) -0.0001(7) 0.0044(8) -0.0049(8)
C1B 0.0206(7) 0.0159(7) 0.0200(7) 0.0009(6) -0.0082(6) -0.0013(5)
C2B 0.0211(7) 0.0200(7) 0.0256(8) 0.0077(6) -0.0093(6) -0.0042(6)
C3B 0.0181(7) 0.0249(8) 0.0201(7) 0.0052(6) -0.0041(6) 0.0016(6)
C4B 0.0269(8) 0.0212(8) 0.0192(7) -0.0014(6) -0.0076(6) 0.0021(6)
C5B 0.0234(7) 0.0171(7) 0.0201(7) 0.0017(6) -0.0096(6) -0.0026(6)
C6B 0.0186(7) 0.0166(7) 0.0157(7) 0.0025(5) -0.0075(5) -0.0017(5)
C7B 0.0176(7) 0.0150(7) 0.0170(7) 0.0017(5) -0.0063(6) -0.0043(5)
C8B 0.0220(7) 0.0233(8) 0.0192(7) 0.0023(6) -0.0105(6) -0.0030(6)
C9B 0.0185(7) 0.0262(8) 0.0240(8) 0.0033(6) -0.0120(6) -0.0011(6)
O9B 0.0229(6) 0.0367(7) 0.0369(7) 0.0015(5) -0.0125(5) -0.0104(5)
C10B 0.0191(7) 0.0216(8) 0.0269(8) 0.0021(7) -0.0070(6) 0.0001(6)
C11B 0.0183(7) 0.0172(7) 0.0224(7) -0.0030(6) -0.0052(6) -0.0016(5)
O11B 0.0166(5) 0.0137(5) 0.0236(5) -0.0008(4) -0.0056(4) -0.0021(4)
C12B 0.0208(7) 0.0222(8) 0.0183(7) -0.0018(6) -0.0054(6) -0.0015(6)
C13B 0.0166(6) 0.0202(7) 0.0148(7) 0.0009(5) -0.0085(5) -0.0044(5)
O13B 0.0233(5) 0.0189(5) 0.0204(5) 0.0030(4) -0.0086(4) -0.0075(4)
C14B 0.0168(7) 0.0136(6) 0.0167(7) 0.0001(5) -0.0061(5) -0.0031(5)
C15B 0.0174(7) 0.0176(7) 0.0127(6) 0.0016(5) -0.0038(5) -0.0051(5)
O15B 0.0212(5) 0.0183(5) 0.0212(5) 0.0001(4) -0.0071(4) -0.0002(4)
O16B 0.0187(5) 0.0213(5) 0.0253(6) -0.0009(4) -0.0102(4) -0.0053(4)
C16B 0.0197(8) 0.0337(9) 0.0329(9) -0.0028(8) -0.0135(7) -0.0045(7)

loop_
_atom_type_symbol
_atom_type_description
_atom_type_scat_dispersion_real
_atom_type_scat_dispersion_imag
_atom_type_scat_source
C C 0.0033 0.0016 'International Tables Vol C Tables 4.2.6.8 and 6.1.1.4'
H H 0.0000 0.0000 'International Tables Vol C Tables 4.2.6.8 and 6.1.1.4'
O O 0.0106 0.0060 'International Tables Vol C Tables 4.2.6.8 and 6.1.1.4'

loop_
_geom_angle_atom_site_label_1
_geom_angle_atom_site_label_2
_geom_angle_atom_site_label_3
_geom_angle
_geom_angle_site_symmetry_1
_geom_angle_site_symmetry_3
_geom_angle_publ_flag
C2A C1A C6A 120.16(15) . . ?
C2A C1A H1A 120.3(11) . . ?
C6A C1A H1A 119.5(11) . . ?
C1A C2A C3A 120.55(15) . . ?
C1A C2A H2A 118.8(11) . . ?
C3A C2A H2A 120.7(11) . . ?
C4A C3A C2A 119.35(15) . . ?
C4A C3A H3A 120.4(11) . . ?
C2A C3A H3A 120.3(11) . . ?
C3A C4A C5A 120.41(15) . . ?
C3A C4A H4A 120.3(11) . . ?
C5A C4A H4A 119.3(11) . . ?
C4A C5A C6A 120.39(14) . . ?
C4A C5A H5A 119.6(10) . . ?
C6A C5A H5A 120.0(10) . . ?
C5A C6A C1A 119.10(14) . . ?
C5A C6A C7A 119.29(13) . . ?
C1A C6A C7A 121.44(13) . . ?
C6A C7A C8A 107.42(12) . . ?
C6A C7A C14A 114.90(12) . . ?
C8A C7A C14A 110.42(12) . . ?
C6A C7A H7A 108.6(9) . . ?
C8A C7A H7A 109.8(10) . . ?
C14A C7A H7A 105.7(10) . . ?
C9A C8A C7A 113.75(12) . . ?
C9A C8A H8A 108.9(10) . . ?
C7A C8A H8A 106.8(10) . . ?
C9A C8A H8B 108.7(11) . . ?
C7A C8A H8B 108.8(11) . . ?
H8A C8A H8B 109.8(15) . . ?
O9A C9A C8A 121.31(15) . . ?
O9A C9A C10A 122.05(15) . . ?
C8A C9A C10A 116.63(13) . . ?
C9A C10A C11A 111.75(13) . . ?
C9A C10A H10A 108.3(10) . . ?
C11A C10A H10A 110.8(10) . . ?
C9A C10A H10B 107.6(11) . . ?
C11A C10A H10B 108.8(11) . . ?
H10A C10A H10B 109.5(15) . . ?
O11A C11A C12A 104.56(12) . . ?
O11A C11A C10A 110.79(13) . . ?
C12A C11A C10A 112.79(13) . . ?
O11A C11A H11A 105.8(10) . . ?
C12A C11A H11A 112.4(11) . . ?
C10A C11A H11A 110.1(10) . . ?
C14A O11A C11A 109.51(11) . . ?
C13A C12A C11A 102.82(12) . . ?
C13A C12A H12A 106.2(11) . . ?
C11A C12A H12A 111.2(11) . . ?
C13A C12A H12B 109.8(11) . . ?
C11A C12A H12B 115.7(11) . . ?
H12A C12A H12B 110.5(15) . . ?
O13A C13A C12A 128.28(14) . . ?
O13A C13A C14A 124.80(13) . . ?
C12A C13A C14A 106.90(12) . . ?
O11A C14A C15A 111.72(11) . . ?
O11A C14A C13A 104.75(11) . . ?
C15A C14A C13A 106.84(12) . . ?
O11A C14A C7A 113.17(12) . . ?
C15A C14A C7A 110.41(12) . . ?
C13A C14A C7A 109.60(11) . . ?
O15A C15A O16A 125.26(14) . . ?
O15A C15A C14A 121.76(13) . . ?
O16A C15A C14A 112.96(12) . . ?
C15A O16A C16A 114.05(12) . . ?
O16A C16A H16A 109.8(13) . . ?
O16A C16A H16B 106.2(12) . . ?
H16A C16A H16B 111.4(18) . . ?
O16A C16A H16C 110.8(13) . . ?
H16A C16A H16C 107.5(18) . . ?
H16B C16A H16C 111.3(17) . . ?
C2B C1B C6B 120.33(14) . . ?
C2B C1B H1B 119.8(10) . . ?
C6B C1B H1B 119.9(10) . . ?
C3B C2B C1B 120.29(14) . . ?
C3B C2B H2B 119.5(11) . . ?
C1B C2B H2B 120.2(11) . . ?
C4B C3B C2B 119.49(14) . . ?
C4B C3B H3B 120.1(10) . . ?
C2B C3B H3B 120.3(10) . . ?
C3B C4B C5B 120.69(15) . . ?
C3B C4B H4B 121.4(11) . . ?
C5B C4B H4B 117.9(11) . . ?
C4B C5B C6B 120.05(14) . . ?
C4B C5B H5B 118.8(11) . . ?
C6B C5B H5B 121.1(11) . . ?
C5B C6B C1B 119.15(14) . . ?
C5B C6B C7B 119.03(13) . . ?
C1B C6B C7B 121.72(13) . . ?
C6B C7B C8B 108.16(12) . . ?
C6B C7B C14B 114.57(12) . . ?
C8B C7B C14B 110.65(12) . . ?
C6B C7B H7B 108.7(10) . . ?
C8B C7B H7B 109.6(10) . . ?
C14B C7B H7B 105.0(10) . . ?
C9B C8B C7B 113.56(12) . . ?
C9B C8B H8C 109.0(10) . . ?
C7B C8B H8C 108.3(11) . . ?
C9B C8B H8D 109.3(11) . . ?
C7B C8B H8D 108.5(11) . . ?
H8C C8B H8D 108.1(15) . . ?
O9B C9B C8B 121.69(15) . . ?
O9B C9B C10B 121.85(15) . . ?
C8B C9B C10B 116.41(13) . . ?
C9B C10B C11B 111.02(12) . . ?
C9B C10B H10C 108.4(11) . . ?
C11B C10B H10C 109.3(11) . . ?
C9B C10B H10D 109.4(11) . . ?
C11B C10B H10D 108.5(11) . . ?
H10C C10B H10D 110.3(15) . . ?
O11B C11B C12B 104.49(11) . . ?
O11B C11B C10B 110.75(12) . . ?
C12B C11B C10B 112.21(13) . . ?
O11B C11B H11B 104.7(10) . . ?
C12B C11B H11B 114.6(10) . . ?
C10B C11B H11B 109.7(10) . . ?
C14B O11B C11B 109.46(10) . . ?
C13B C12B C11B 102.67(12) . . ?
C13B C12B H12C 112.1(11) . . ?
C11B C12B H12C 115.7(10) . . ?
C13B C12B H12D 106.3(10) . . ?
C11B C12B H12D 110.9(10) . . ?
H12C C12B H12D 108.6(14) . . ?
O13B C13B C12B 128.67(13) . . ?
O13B C13B C14B 124.43(13) . . ?
C12B C13B C14B 106.89(12) . . ?
O11B C14B C15B 111.85(11) . . ?
O11B C14B C13B 104.85(11) . . ?
C15B C14B C13B 105.96(11) . . ?
O11B C14B C7B 113.47(11) . . ?
C15B C14B C7B 110.72(11) . . ?
C13B C14B C7B 109.53(11) . . ?
O15B C15B O16B 125.27(13) . . ?
O15B C15B C14B 121.94(13) . . ?
O16B C15B C14B 112.74(12) . . ?
C15B O16B C16B 114.22(12) . . ?
O16B C16B H16D 110.3(12) . . ?
O16B C16B H16E 105.9(12) . . ?
H16D C16B H16E 110.2(17) . . ?
O16B C16B H16F 108.9(12) . . ?
H16D C16B H16F 111.5(16) . . ?
H16E C16B H16F 109.8(17) . . ?

loop_
_geom_bond_atom_site_label_1
_geom_bond_atom_site_label_2
_geom_bond_distance
_geom_bond_site_symmetry_2
_geom_bond_publ_flag
C1A C2A 1.389(2) . ?
C1A C6A 1.396(2) . ?
C1A H1A 0.973(18) . ?
C2A C3A 1.390(2) . ?
C2A H2A 0.959(18) . ?
C3A C4A 1.388(2) . ?
C3A H3A 0.963(19) . ?
C4A C5A 1.388(2) . ?
C4A H4A 0.977(19) . ?
C5A C6A 1.395(2) . ?
C5A H5A 0.963(17) . ?
C6A C7A 1.515(2) . ?
C7A C8A 1.554(2) . ?
C7A C14A 1.555(2) . ?
C7A H7A 0.962(16) . ?
C8A C9A 1.511(2) . ?
C8A H8A 0.990(18) . ?
C8A H8B 0.951(18) . ?
C9A O9A 1.2170(19) . ?
C9A C10A 1.517(2) . ?
C10A C11A 1.535(2) . ?
C10A H10A 0.991(18) . ?
C10A H10B 0.981(19) . ?
C11A O11A 1.4593(18) . ?
C11A C12A 1.517(2) . ?
C11A H11A 0.990(18) . ?
O11A C14A 1.4235(16) . ?
C12A C13A 1.502(2) . ?
C12A H12A 0.99(2) . ?
C12A H12B 0.982(19) . ?
C13A O13A 1.2032(18) . ?
C13A C14A 1.554(2) . ?
C14A C15A 1.528(2) . ?
C15A O15A 1.2015(18) . ?
C15A O16A 1.3316(17) . ?
O16A C16A 1.450(2) . ?
C16A H16A 0.94(2) . ?
C16A H16B 0.98(2) . ?
C16A H16C 0.96(2) . ?
C1B C2B 1.392(2) . ?
C1B C6B 1.396(2) . ?
C1B H1B 0.931(18) . ?
C2B C3B 1.388(2) . ?
C2B H2B 0.974(18) . ?
C3B C4B 1.385(2) . ?
C3B H3B 0.993(18) . ?
C4B C5B 1.392(2) . ?
C4B H4B 0.969(19) . ?
C5B C6B 1.395(2) . ?
C5B H5B 0.976(18) . ?
C6B C7B 1.5183(19) . ?
C7B C8B 1.554(2) . ?
C7B C14B 1.558(2) . ?
C7B H7B 0.959(16) . ?
C8B C9B 1.513(2) . ?
C8B H8C 0.98(2) . ?
C8B H8D 0.961(19) . ?
C9B O9B 1.2155(19) . ?
C9B C10B 1.515(2) . ?
C10B C11B 1.534(2) . ?
C10B H10C 0.953(18) . ?
C10B H10D 0.968(18) . ?
C11B O11B 1.4594(17) . ?
C11B C12B 1.521(2) . ?
C11B H11B 0.975(18) . ?
O11B C14B 1.4207(16) . ?
C12B C13B 1.499(2) . ?
C12B H12C 0.966(18) . ?
C12B H12D 0.976(19) . ?
C13B O13B 1.2067(17) . ?
C13B C14B 1.5553(19) . ?
C14B C15B 1.5313(19) . ?
C15B O15B 1.2026(17) . ?
C15B O16B 1.3336(17) . ?
O16B C16B 1.4518(19) . ?
C16B H16D 0.97(2) . ?
C16B H16E 0.97(2) . ?
C16B H16F 1.00(2) . ?

loop_
_geom_torsion_atom_site_label_1
_geom_torsion_atom_site_label_2
_geom_torsion_atom_site_label_3
_geom_torsion_atom_site_label_4
_geom_torsion
_geom_torsion_site_symmetry_1
_geom_torsion_site_symmetry_2
_geom_torsion_site_symmetry_3
_geom_torsion_site_symmetry_4
_geom_torsion_publ_flag
C6A C1A C2A C3A 1.2(2) . . . . ?
C1A C2A C3A C4A -1.8(2) . . . . ?
C2A C3A C4A C5A 0.7(2) . . . . ?
C3A C4A C5A C6A 1.0(2) . . . . ?
C4A C5A C6A C1A -1.6(2) . . . . ?
C4A C5A C6A C7A 173.67(14) . . . . ?
C2A C1A C6A C5A 0.6(2) . . . . ?
C2A C1A C6A C7A -174.65(14) . . . . ?
C5A C6A C7A C8A -96.87(16) . . . . ?
C1A C6A C7A C8A 78.33(17) . . . . ?
C5A C6A C7A C14A 139.84(14) . . . . ?
C1A C6A C7A C14A -44.95(19) . . . . ?
C6A C7A C8A C9A -173.00(13) . . . . ?
C14A C7A C8A C9A -47.00(17) . . . . ?
C7A C8A C9A O9A -90.04(18) . . . . ?
C7A C8A C9A C10A 89.29(17) . . . . ?
O9A C9A C10A C11A 113.11(17) . . . . ?
C8A C9A C10A C11A -66.22(18) . . . . ?
C9A C10A C11A O11A 54.44(17) . . . . ?
C9A C10A C11A C12A -62.38(17) . . . . ?
C12A C11A O11A C14A 33.33(15) . . . . ?
C10A C11A O11A C14A -88.45(14) . . . . ?
O11A C11A C12A C13A -32.55(15) . . . . ?
C10A C11A C12A C13A 87.91(15) . . . . ?
C11A C12A C13A O13A -157.51(16) . . . . ?
C11A C12A C13A C14A 21.19(16) . . . . ?
C11A O11A C14A C15A -134.58(12) . . . . ?
C11A O11A C14A C13A -19.29(14) . . . . ?
C11A O11A C14A C7A 100.05(14) . . . . ?
O13A C13A C14A O11A 176.63(14) . . . . ?
C12A C13A C14A O11A -2.13(15) . . . . ?
O13A C13A C14A C15A -64.72(18) . . . . ?
C12A C13A C14A C15A 116.52(13) . . . . ?
O13A C13A C14A C7A 54.92(19) . . . . ?
C12A C13A C14A C7A -123.84(13) . . . . ?
C6A C7A C14A O11A 89.18(15) . . . . ?
C8A C7A C14A O11A -32.49(16) . . . . ?
C6A C7A C14A C15A -36.88(16) . . . . ?
C8A C7A C14A C15A -158.55(12) . . . . ?
C6A C7A C14A C13A -154.31(12) . . . . ?
C8A C7A C14A C13A 84.02(14) . . . . ?
O11A C14A C15A O15A -174.18(13) . . . . ?
C13A C14A C15A O15A 71.81(17) . . . . ?
C7A C14A C15A O15A -47.30(19) . . . . ?
O11A C14A C15A O16A 7.28(17) . . . . ?
C13A C14A C15A O16A -106.73(13) . . . . ?
C7A C14A C15A O16A 134.16(13) . . . . ?
O15A C15A O16A C16A -2.2(2) . . . . ?
C14A C15A O16A C16A 176.27(14) . . . . ?
C6B C1B C2B C3B 1.0(2) . . . . ?
C1B C2B C3B C4B -0.5(2) . . . . ?
C2B C3B C4B C5B -0.6(2) . . . . ?
C3B C4B C5B C6B 1.1(2) . . . . ?
C4B C5B C6B C1B -0.5(2) . . . . ?
C4B C5B C6B C7B 175.83(13) . . . . ?
C2B C1B C6B C5B -0.5(2) . . . . ?
C2B C1B C6B C7B -176.75(14) . . . . ?
C5B C6B C7B C8B -95.75(15) . . . . ?
C1B C6B C7B C8B 80.51(17) . . . . ?
C5B C6B C7B C14B 140.34(14) . . . . ?
C1B C6B C7B C14B -43.41(19) . . . . ?
C6B C7B C8B C9B -169.83(13) . . . . ?
C14B C7B C8B C9B -43.59(17) . . . . ?
C7B C8B C9B O9B -88.13(18) . . . . ?
C7B C8B C9B C10B 89.41(17) . . . . ?
O9B C9B C10B C11B 107.94(17) . . . . ?
C8B C9B C10B C11B -69.60(17) . . . . ?
C9B C10B C11B O11B 56.28(17) . . . . ?
C9B C10B C11B C12B -60.05(17) . . . . ?
C12B C11B O11B C14B 33.45(15) . . . . ?
C10B C11B O11B C14B -87.57(14) . . . . ?
O11B C11B C12B C13B -32.87(15) . . . . ?
C10B C11B C12B C13B 87.17(14) . . . . ?
C11B C12B C13B O13B -157.40(15) . . . . ?
C11B C12B C13B C14B 21.58(15) . . . . ?
C11B O11B C14B C15B -133.57(12) . . . . ?
C11B O11B C14B C13B -19.19(14) . . . . ?
C11B O11B C14B C7B 100.30(13) . . . . ?
O13B C13B C14B O11B 176.56(13) . . . . ?
C12B C13B C14B O11B -2.48(14) . . . . ?
O13B C13B C14B C15B -65.00(17) . . . . ?
C12B C13B C14B C15B 115.97(12) . . . . ?
O13B C13B C14B C7B 54.46(18) . . . . ?
C12B C13B C14B C7B -124.57(12) . . . . ?
C6B C7B C14B O11B 86.99(14) . . . . ?
C8B C7B C14B O11B -35.60(15) . . . . ?
C6B C7B C14B C15B -39.74(16) . . . . ?
C8B C7B C14B C15B -162.32(11) . . . . ?
C6B C7B C14B C13B -156.23(12) . . . . ?
C8B C7B C14B C13B 81.18(14) . . . . ?
O11B C14B C15B O15B -172.05(12) . . . . ?
C13B C14B C15B O15B 74.25(16) . . . . ?
C7B C14B C15B O15B -44.43(18) . . . . ?
O11B C14B C15B O16B 10.44(16) . . . . ?
C13B C14B C15B O16B -103.26(13) . . . . ?
C7B C14B C15B O16B 138.06(12) . . . . ?
O15B C15B O16B C16B -0.6(2) . . . . ?
C14B C15B O16B C16B 176.77(12) . . . . ?
